data_4333459
loop_
_publ_author_name
'Wallace, Warren A.'
'Potvin, Pierre G.'

_publ_section_title
;
 Structurally Diverse Aggregating Condensations of Ti(IV) Catecholates
;
_journal_issue 22
_journal_name_full 'Inorganic Chemistry'
_journal_page_first 9463
_journal_page_last 9472
_journal_paper_doi 10.1021/ic7013495
_journal_volume 46
_journal_year 2007
_chemical_formula_moiety 'C38 H56 O10 Ti2'
_chemical_formula_sum 'C38 H56 O10 Ti2'
_chemical_formula_weight 768.57
_chemical_name_systematic
; 
 ? 
;
_space_group_IT_number 14
_symmetry_cell_setting monoclinic
_symmetry_space_group_name_Hall '-P 2ybc'
_symmetry_space_group_name_H-M 'P 1 21/c 1'
_atom_sites_solution_hydrogens geom
_atom_sites_solution_primary direct
_atom_sites_solution_secondary difmap
_audit_creation_method SHELXL-97
_cell_angle_alpha 90.00
_cell_angle_beta 100.2920(19)
_cell_angle_gamma 90.00
_cell_formula_units_Z 2
_cell_length_a 9.1202(3)
_cell_length_b 13.2285(5)
_cell_length_c 16.8642(4)
_cell_measurement_reflns_used 15001
_cell_measurement_temperature 150(1)
_cell_measurement_theta_max 27.5
_cell_measurement_theta_min 2.6
_cell_volume 2001.87(11)
_computing_cell_refinement 'Denzo-SMN (Otwinowski & Minor, 1997)'
_computing_data_collection 'Collect (Nonius BV, 1997-2002)'
_computing_data_reduction Denzo-SMN
_computing_molecular_graphics 'SHELXTL V6.12'
_computing_publication_material 'SHELXTL V6.12'
_computing_structure_refinement 'SHELXTL V6.12(Sheldrick, 2001)'
_computing_structure_solution 'SIR-92 (Altomare et al., 1993)'
_diffrn_ambient_temperature 150(1)
_diffrn_detector_area_resol_mean 9
_diffrn_measured_fraction_theta_full 0.995
_diffrn_measured_fraction_theta_max 0.995
_diffrn_measurement_device_type 'Nonius KappaCCD'
_diffrn_measurement_method '\f scans and \w scans with \k offsets'
_diffrn_radiation_monochromator graphite
_diffrn_radiation_source 'fine-focus sealed tube'
_diffrn_radiation_type MoK\a
_diffrn_radiation_wavelength 0.71073
_diffrn_reflns_av_R_equivalents 0.0582
_diffrn_reflns_av_sigmaI/netI 0.0637
_diffrn_reflns_limit_h_max 11
_diffrn_reflns_limit_h_min -11
_diffrn_reflns_limit_k_max 17
_diffrn_reflns_limit_k_min -15
_diffrn_reflns_limit_l_max 21
_diffrn_reflns_limit_l_min -21
_diffrn_reflns_number 14313
_diffrn_reflns_theta_full 27.49
_diffrn_reflns_theta_max 27.49
_diffrn_reflns_theta_min 2.74
_diffrn_standards_decay_% 0
_diffrn_standards_interval_count 0
_diffrn_standards_interval_time 0
_diffrn_standards_number 0
_exptl_absorpt_coefficient_mu 0.451
_exptl_absorpt_correction_T_max 0.929
_exptl_absorpt_correction_T_min 0.651
_exptl_absorpt_correction_type multi-scan
_exptl_absorpt_process_details
;
multi-scan from symmetry-related measurements 
 Sortav (Blessing 1995)
;
_exptl_crystal_colour orange
_exptl_crystal_density_diffrn 1.275
_exptl_crystal_density_method 'not measured'
_exptl_crystal_description block
_exptl_crystal_F_000 816
_exptl_crystal_size_max 0.34
_exptl_crystal_size_mid 0.23
_exptl_crystal_size_min 0.16
_refine_diff_density_max 0.428
_refine_diff_density_min -0.482
_refine_diff_density_rms 0.069
_refine_ls_extinction_coef none
_refine_ls_extinction_expression Fc^*^=kFc[1+0.001xFc^2^\l^3^/sin(2\q)]^-1/4^
_refine_ls_goodness_of_fit_ref 1.030
_refine_ls_hydrogen_treatment mixed
_refine_ls_matrix_type full
_refine_ls_number_parameters 231
_refine_ls_number_reflns 4559
_refine_ls_number_restraints 0
_refine_ls_restrained_S_all 1.030
_refine_ls_R_factor_all 0.0799
_refine_ls_R_factor_gt 0.0453
_refine_ls_shift/su_max 0.001
_refine_ls_shift/su_mean 0.000
_refine_ls_structure_factor_coef Fsqd
_refine_ls_weighting_details 'calc w=1/[\s^2^(Fo^2^)+(0.0655P)^2^+0.3400P] where P=(Fo^2^+2Fc^2^)/3'
_refine_ls_weighting_scheme calc
_refine_ls_wR_factor_gt 0.1085
_refine_ls_wR_factor_ref 0.1277
_reflns_number_gt 3163
_reflns_number_total 4559
_reflns_threshold_expression I>2\s(I)
_cod_data_source_file ic7013495sup1.cif
_cod_data_source_block k04187
_cod_depositor_comments
;
The following automatic conversions were performed:

'_symmetry_cell_setting' value 'Monoclinic' changed to 'monoclinic'
according to /home/saulius/struct/CIF-dictionaries/cif_core.dic
dictionary named 'cif_core.dic' version 2.4.2 from 2011-04-26.

Automatic conversion script
Id: cif_fix_values 1891 2012-01-12 08:04:46Z andrius 
;
_cod_original_sg_symbol_H-M 'P 21/c'
_cod_database_code 4333459

loop_
_symmetry_equiv_pos_as_xyz
'x, y, z'
'-x, y+1/2, -z+1/2'
'-x, -y, -z'
'x, -y-1/2, z-1/2'

loop_
_atom_site_label
_atom_site_type_symbol
_atom_site_fract_x
_atom_site_fract_y
_atom_site_fract_z
_atom_site_U_iso_or_equiv
_atom_site_adp_type
_atom_site_occupancy
_atom_site_symmetry_multiplicity
_atom_site_calc_flag
_atom_site_refinement_flags
Ti1 Ti 0.50058(4) 0.38243(3) 0.46595(2) 0.02062(14) Uani 1 1 d .
O1 O 0.61171(15) 0.47770(11) 0.54895(8) 0.0222(3) Uani 1 1 d .
O2 O 0.63398(16) 0.63849(11) 0.63298(9) 0.0253(4) Uani 1 1 d .
O3 O 0.38377(17) 0.34360(12) 0.53990(9) 0.0286(4) Uani 1 1 d .
O4 O 0.60954(16) 0.27284(11) 0.46298(9) 0.0261(4) Uani 1 1 d .
O5 O 0.63331(19) 0.46703(13) 0.39365(10) 0.0315(4) Uani 1 1 d .
H5O H 0.646(3) 0.523(2) 0.4099(18) 0.052(9) Uiso 1 1 d .
C1 C 0.7042(2) 0.46850(16) 0.62155(12) 0.0216(5) Uani 1 1 d .
C2 C 0.7816(2) 0.38437(16) 0.64904(13) 0.0244(5) Uani 1 1 d .
H2A H 0.7722 0.3245 0.6175 0.029 Uiso 1 1 calc R
C3 C 0.8773(2) 0.38642(17) 0.72585(13) 0.0240(5) Uani 1 1 d .
C4 C 0.9637(3) 0.30197(18) 0.75700(14) 0.0302(5) Uani 1 1 d .
H4A H 0.9561 0.2411 0.7266 0.036 Uiso 1 1 calc R
C5 C 1.0583(3) 0.30568(19) 0.83001(14) 0.0332(6) Uani 1 1 d .
H5A H 1.1174 0.2486 0.8491 0.040 Uiso 1 1 calc R
C6 C 1.0673(3) 0.39418(18) 0.87616(14) 0.0319(6) Uani 1 1 d .
H6A H 1.1316 0.3966 0.9271 0.038 Uiso 1 1 calc R
C7 C 0.9841(2) 0.47730(18) 0.84841(13) 0.0287(5) Uani 1 1 d .
H7A H 0.9911 0.5366 0.8807 0.034 Uiso 1 1 calc R
C8 C 0.8880(2) 0.47664(16) 0.77272(12) 0.0225(5) Uani 1 1 d .
C9 C 0.8046(2) 0.56283(17) 0.74201(13) 0.0246(5) Uani 1 1 d .
H9A H 0.8115 0.6231 0.7731 0.030 Uiso 1 1 calc R
C10 C 0.7140(2) 0.56009(16) 0.66790(12) 0.0225(5) Uani 1 1 d .
C11 C 0.6756(3) 0.18596(18) 0.43310(15) 0.0321(6) Uani 1 1 d .
H11A H 0.7660 0.2083 0.4119 0.039 Uiso 1 1 calc R
C12 C 0.7244(4) 0.1136(2) 0.5018(2) 0.0678(10) Uani 1 1 d .
H12A H 0.7955 0.1474 0.5439 0.102 Uiso 1 1 calc R
H12B H 0.7719 0.0546 0.4821 0.102 Uiso 1 1 calc R
H12C H 0.6373 0.0919 0.5241 0.102 Uiso 1 1 calc R
C13 C 0.5677(4) 0.1407(2) 0.36502(19) 0.0599(9) Uani 1 1 d .
H13A H 0.5423 0.1908 0.3220 0.090 Uiso 1 1 calc R
H13B H 0.4771 0.1201 0.3844 0.090 Uiso 1 1 calc R
H13C H 0.6131 0.0815 0.3441 0.090 Uiso 1 1 calc R
C14 C 0.7422(3) 0.43279(19) 0.34715(14) 0.0316(5) Uani 1 1 d .
H14A H 0.7232 0.3595 0.3350 0.038 Uiso 1 1 calc R
C15 C 0.7216(4) 0.4882(2) 0.26891(16) 0.0546(8) Uani 1 1 d .
H15A H 0.6190 0.4791 0.2403 0.082 Uiso 1 1 calc R
H15B H 0.7910 0.4616 0.2359 0.082 Uiso 1 1 calc R
H15C H 0.7411 0.5603 0.2791 0.082 Uiso 1 1 calc R
C16 C 0.8959(3) 0.4423(2) 0.39665(19) 0.0520(8) Uani 1 1 d .
H16A H 0.9008 0.4046 0.4471 0.078 Uiso 1 1 calc R
H16B H 0.9181 0.5137 0.4088 0.078 Uiso 1 1 calc R
H16C H 0.9690 0.4147 0.3664 0.078 Uiso 1 1 calc R
C17 C 0.3361(3) 0.24559(18) 0.55953(14) 0.0319(6) Uani 1 1 d .
H17A H 0.3483 0.1979 0.5152 0.038 Uiso 1 1 calc R
C18 C 0.4313(3) 0.2095(2) 0.63653(18) 0.0564(9) Uani 1 1 d .
H18A H 0.5356 0.2062 0.6296 0.085 Uiso 1 1 calc R
H18B H 0.3981 0.1422 0.6500 0.085 Uiso 1 1 calc R
H18C H 0.4222 0.2566 0.6802 0.085 Uiso 1 1 calc R
C19 C 0.1725(3) 0.2509(2) 0.56537(15) 0.0381(6) Uani 1 1 d .
H19A H 0.1150 0.2734 0.5137 0.057 Uiso 1 1 calc R
H19B H 0.1587 0.2988 0.6078 0.057 Uiso 1 1 calc R
H19C H 0.1379 0.1838 0.5784 0.057 Uiso 1 1 calc R

loop_
_atom_site_aniso_label
_atom_site_aniso_U_11
_atom_site_aniso_U_22
_atom_site_aniso_U_33
_atom_site_aniso_U_23
_atom_site_aniso_U_13
_atom_site_aniso_U_12
Ti1 0.0209(2) 0.0163(2) 0.0243(2) 0.00035(15) 0.00308(15) 0.00030(16)
O1 0.0203(8) 0.0191(8) 0.0258(8) 0.0000(6) -0.0001(6) 0.0001(6)
O2 0.0253(8) 0.0189(8) 0.0298(8) -0.0007(6) 0.0004(6) 0.0022(6)
O3 0.0335(9) 0.0208(8) 0.0337(9) 0.0012(7) 0.0116(7) -0.0047(7)
O4 0.0256(8) 0.0196(8) 0.0318(8) -0.0013(6) 0.0018(6) 0.0026(6)
O5 0.0347(10) 0.0231(9) 0.0410(10) -0.0046(8) 0.0188(8) -0.0021(8)
C1 0.0170(11) 0.0239(12) 0.0237(11) 0.0015(9) 0.0035(8) -0.0013(9)
C2 0.0253(12) 0.0194(11) 0.0278(12) -0.0019(9) 0.0028(9) 0.0004(9)
C3 0.0216(11) 0.0233(12) 0.0270(12) 0.0019(9) 0.0037(9) -0.0001(9)
C4 0.0328(13) 0.0223(12) 0.0344(13) -0.0014(10) 0.0034(10) 0.0037(10)
C5 0.0365(14) 0.0281(13) 0.0327(13) 0.0053(10) 0.0001(10) 0.0085(11)
C6 0.0333(13) 0.0342(14) 0.0252(12) 0.0024(10) -0.0034(10) 0.0031(11)
C7 0.0307(13) 0.0276(13) 0.0265(12) -0.0022(10) 0.0018(9) 0.0015(10)
C8 0.0207(11) 0.0228(12) 0.0236(11) 0.0011(9) 0.0032(8) -0.0005(9)
C9 0.0244(12) 0.0221(12) 0.0277(12) -0.0039(9) 0.0060(9) -0.0011(9)
C10 0.0200(11) 0.0200(11) 0.0280(12) 0.0017(9) 0.0051(9) -0.0002(9)
C11 0.0330(13) 0.0242(13) 0.0401(14) -0.0008(10) 0.0087(10) 0.0097(10)
C12 0.100(3) 0.045(2) 0.058(2) 0.0084(15) 0.0135(18) 0.0423(19)
C13 0.061(2) 0.0474(19) 0.065(2) -0.0283(16) -0.0044(16) 0.0130(16)
C14 0.0345(13) 0.0288(13) 0.0343(13) -0.0024(10) 0.0140(10) 0.0009(11)
C15 0.071(2) 0.057(2) 0.0385(16) 0.0051(14) 0.0163(14) -0.0044(17)
C16 0.0331(15) 0.0500(19) 0.073(2) 0.0054(15) 0.0095(14) 0.0045(14)
C17 0.0395(14) 0.0208(12) 0.0377(13) 0.0000(10) 0.0135(11) -0.0071(11)
C18 0.0413(16) 0.062(2) 0.067(2) 0.0353(17) 0.0110(14) 0.0035(15)
C19 0.0366(14) 0.0357(15) 0.0422(15) 0.0027(12) 0.0077(11) -0.0117(12)

loop_
_atom_type_symbol
_atom_type_description
_atom_type_scat_dispersion_real
_atom_type_scat_dispersion_imag
_atom_type_scat_source
C C 0.0033 0.0016 'International Tables Vol C Tables 4.2.6.8 and 6.1.1.4'
H H 0.0000 0.0000 'International Tables Vol C Tables 4.2.6.8 and 6.1.1.4'
O O 0.0106 0.0060 'International Tables Vol C Tables 4.2.6.8 and 6.1.1.4'
Ti Ti 0.2776 0.4457 'International Tables Vol C Tables 4.2.6.8 and 6.1.1.4'

loop_
_geom_angle_atom_site_label_1
_geom_angle_atom_site_label_2
_geom_angle_atom_site_label_3
_geom_angle
_geom_angle_site_symmetry_1
_geom_angle_site_symmetry_3
O4 Ti1 O3 100.72(7) . .
O4 Ti1 O2 97.68(7) . 3_666
O3 Ti1 O2 101.03(7) . 3_666
O4 Ti1 O1 108.52(6) . .
O3 Ti1 O1 89.10(6) . .
O2 Ti1 O1 149.67(6) 3_666 .
O4 Ti1 O1 169.26(7) . 3_666
O3 Ti1 O1 89.89(6) . 3_666
O2 Ti1 O1 78.47(6) 3_666 3_666
O1 Ti1 O1 72.99(6) . 3_666
O4 Ti1 O5 91.96(7) . .
O3 Ti1 O5 164.79(7) . .
O2 Ti1 O5 85.40(7) 3_666 .
O1 Ti1 O5 78.84(6) . .
O1 Ti1 O5 77.81(6) 3_666 .
O4 Ti1 Ti1 144.84(5) . 3_666
O3 Ti1 Ti1 89.38(5) . 3_666
O2 Ti1 Ti1 113.44(5) 3_666 3_666
O1 Ti1 Ti1 37.43(4) . 3_666
O1 Ti1 Ti1 35.56(4) 3_666 3_666
O5 Ti1 Ti1 75.41(5) . 3_666
C1 O1 Ti1 136.18(13) . .
C1 O1 Ti1 113.27(12) . 3_666
Ti1 O1 Ti1 107.01(6) . 3_666
C10 O2 Ti1 119.10(13) . 3_666
C17 O3 Ti1 130.16(14) . .
C11 O4 Ti1 161.00(14) . .
C14 O5 Ti1 130.45(15) . .
C2 C1 O1 125.59(19) . .
C2 C1 C10 121.94(19) . .
O1 C1 C10 112.47(18) . .
C1 C2 C3 119.5(2) . .
C4 C3 C8 118.5(2) . .
C4 C3 C2 122.2(2) . .
C8 C3 C2 119.30(19) . .
C5 C4 C3 121.6(2) . .
C4 C5 C6 119.6(2) . .
C7 C6 C5 120.5(2) . .
C6 C7 C8 121.3(2) . .
C7 C8 C9 122.1(2) . .
C7 C8 C3 118.4(2) . .
C9 C8 C3 119.49(19) . .
C10 C9 C8 120.6(2) . .
O2 C10 C9 124.87(19) . .
O2 C10 C1 115.91(18) . .
C9 C10 C1 119.19(19) . .
O4 C11 C13 109.32(19) . .
O4 C11 C12 108.9(2) . .
C13 C11 C12 113.5(3) . .
O5 C14 C15 109.6(2) . .
O5 C14 C16 109.6(2) . .
C15 C14 C16 114.1(2) . .
O3 C17 C18 109.6(2) . .
O3 C17 C19 108.6(2) . .
C18 C17 C19 112.4(2) . .

loop_
_geom_bond_atom_site_label_1
_geom_bond_atom_site_label_2
_geom_bond_distance
_geom_bond_site_symmetry_2
Ti1 O4 1.7634(15) .
Ti1 O3 1.8517(15) .
Ti1 O2 1.9065(15) 3_666
Ti1 O1 2.0169(14) .
Ti1 O1 2.1079(15) 3_666
Ti1 O5 2.1752(17) .
Ti1 Ti1 3.3164(8) 3_666
O1 C1 1.363(2) .
O1 Ti1 2.1079(15) 3_666
O2 C10 1.342(3) .
O2 Ti1 1.9065(15) 3_666
O3 C17 1.425(3) .
O4 C11 1.431(3) .
O5 C14 1.444(3) .
C1 C2 1.354(3) .
C1 C10 1.436(3) .
C2 C3 1.427(3) .
C3 C4 1.413(3) .
C3 C8 1.425(3) .
C4 C5 1.372(3) .
C5 C6 1.400(3) .
C6 C7 1.370(3) .
C7 C8 1.413(3) .
C8 C9 1.416(3) .
C9 C10 1.370(3) .
C11 C13 1.497(4) .
C11 C12 1.507(4) .
C14 C15 1.492(3) .
C14 C16 1.503(4) .
C17 C18 1.505(4) .
C17 C19 1.515(3) .

loop_
_geom_hbond_atom_site_label_D
_geom_hbond_atom_site_label_H
_geom_hbond_atom_site_label_A
_geom_hbond_distance_DH
_geom_hbond_distance_HA
_geom_hbond_distance_DA
_geom_hbond_angle_DHA
_geom_hbond_site_symmetry_A
O5 H5O O3 0.80(3) 1.99(3) 2.760(2) 162(3) 3_666
